data_7717426
loop_
_publ_author_name
'Li, Yue'
'Xu, Mingming'
'Liu, Hongyan'
'Wang, Xiaokang'
'Wang, Yutong'
'Sun, Meng'
'Fan, Weidong'
'Sun, Daofeng'

_publ_section_title
;
 Two amino-functionalized metal-organic frameworks with different
 topologies for C<sub>2</sub>H<sub>2</sub>/C<sub>2</sub>H<sub>4</sub>
 separation.
;
_journal_issue 45
_journal_name_full 'Dalton transactions (Cambridge, England : 2003)'
_journal_page_first 18094
_journal_page_last 18098
_journal_paper_doi 10.1039/d4dt02592j
_journal_volume 53
_journal_year 2024
_chemical_absolute_configuration ad
_chemical_formula_moiety 'C9.5 H6 Mn0.5 N O1.833'
_chemical_formula_sum 'C9.5 H6 Mn0.5 N O1.83'
_chemical_formula_weight 190.96
_space_group_crystal_system hexagonal
_space_group_IT_number 190
_space_group_name_Hall 'P -6c -2c'
_space_group_name_H-M_alt 'P -6 2 c'
_atom_sites_solution_hydrogens mixed
_atom_sites_solution_primary iterative
_audit_creation_date 2022-07-13
_audit_creation_method
;
Olex2 1.5
(compiled 2021.12.09 svn.r5202d8cf for OlexSys, GUI svn.r6439)
;
_audit_update_record
;
2022-08-04 deposited with the CCDC.	2024-11-05 downloaded from the CCDC.
;
_cell_angle_alpha 90
_cell_angle_beta 90
_cell_angle_gamma 120
_cell_formula_units_Z 12
_cell_length_a 13.1365(6)
_cell_length_b 13.1365(6)
_cell_length_c 17.7462(3)
_cell_measurement_reflns_used 1713
_cell_measurement_temperature 294.9(4)
_cell_measurement_theta_max 68.3100
_cell_measurement_theta_min 4.6020
_cell_volume 2652.13(18)
_computing_cell_refinement 'CrysAlisPro 1.171.40.53 (Rigaku OD, 2019)'
_computing_data_collection 'CrysAlisPro 1.171.40.53 (Rigaku OD, 2019)'
_computing_data_reduction 'CrysAlisPro 1.171.40.53 (Rigaku OD, 2019)'
_computing_molecular_graphics 'Olex2 1.5 (Dolomanov et al., 2009)'
_computing_publication_material 'Olex2 1.5 (Dolomanov et al., 2009)'
_computing_structure_refinement 'SHELXL 2019/2 (Sheldrick, 2015)'
_computing_structure_solution 'olex2.solve 1.5 (Bourhis et al., 2015)'
_diffrn_ambient_environment air
_diffrn_ambient_temperature 294.9(4)
_diffrn_detector 'CCD plate'
_diffrn_detector_area_resol_mean 16.0450
_diffrn_detector_type Eos
_diffrn_measured_fraction_theta_full 1.000
_diffrn_measured_fraction_theta_max 0.997
_diffrn_measurement_details
;
List of Runs (angles in degrees, time in seconds):

  # Type    Start    End  Width  t~exp~   \w     \q     \k     \f   Frames
#--------------------------------------------------------------------------
  1  \w    -22.00  69.00   1.00   10.80    --    0.00  57.00-180.00   91
  2  \w    -12.00  37.00   1.00   10.80    --    0.00 -87.00 -78.00   49
  3  \w     23.00  65.00   1.00   20.00    --   53.63-125.00 -30.00   42
  4  \w     36.00 123.00   1.00   20.00    --   53.63  57.00 -90.00   87
  5  \w     -4.00  61.00   1.00   20.00    --   53.63 -57.00  90.00   65
  6  \w     84.00 168.00   1.00   40.00    --  107.26  63.00 -60.00   84
  7  \w     83.00 166.00   1.00   40.00    --  107.26  63.00 -90.00   83
  8  \w    110.00 167.00   1.00   40.00    --  107.26 111.00 120.00   57
  9  \w     41.00 120.00   1.00   40.00    --  107.26 -77.00   0.00   79
;
_diffrn_measurement_device 'four-circle diffractometer'
_diffrn_measurement_device_type 'SuperNova, Dual, Cu at home/near, Eos'
_diffrn_measurement_method '\w scans'
_diffrn_orient_matrix_type 'CrysAlisPro convention (1999,Acta A55,543-557)'
_diffrn_orient_matrix_UB_11 -0.0720725000
_diffrn_orient_matrix_UB_12 -0.0457390000
_diffrn_orient_matrix_UB_13 -0.0731642000
_diffrn_orient_matrix_UB_21 -0.0460152000
_diffrn_orient_matrix_UB_22 -0.1273255000
_diffrn_orient_matrix_UB_23 0.0263055000
_diffrn_orient_matrix_UB_31 -0.1049899000
_diffrn_orient_matrix_UB_32 0.0001526000
_diffrn_orient_matrix_UB_33 0.0386644000
_diffrn_radiation_monochromator mirror
_diffrn_radiation_probe x-ray
_diffrn_radiation_type 'Cu K\a'
_diffrn_radiation_wavelength 1.54184
_diffrn_reflns_av_R_equivalents 0.0479
_diffrn_reflns_av_unetI/netI 0.0448
_diffrn_reflns_Laue_measured_fraction_full 1.000
_diffrn_reflns_Laue_measured_fraction_max 0.997
_diffrn_reflns_limit_h_max 13
_diffrn_reflns_limit_h_min -15
_diffrn_reflns_limit_k_max 11
_diffrn_reflns_limit_k_min -16
_diffrn_reflns_limit_l_max 21
_diffrn_reflns_limit_l_min -20
_diffrn_reflns_number 6261
_diffrn_reflns_point_group_measured_fraction_full 0.950
_diffrn_reflns_point_group_measured_fraction_max 0.935
_diffrn_reflns_theta_full 67.684
_diffrn_reflns_theta_max 70.558
_diffrn_reflns_theta_min 3.886
_diffrn_source 'micro-focus sealed X-ray tube'
_diffrn_source_type 'SuperNova (Cu) X-ray Source'
_exptl_absorpt_coefficient_mu 6.284
_exptl_absorpt_correction_T_max 1.00000
_exptl_absorpt_correction_T_min 0.40541
_exptl_absorpt_correction_type multi-scan
_exptl_absorpt_process_details
;
CrysAlisPro 1.171.40.53 (Rigaku Oxford Diffraction, 2019)
Empirical absorption correction using spherical harmonics,
 implemented in SCALE3 ABSPACK scaling algorithm.
;
_exptl_crystal_colour brown
_exptl_crystal_colour_primary brown
_exptl_crystal_density_diffrn 1.435
_exptl_crystal_description block
_exptl_crystal_F_000 1166
_refine_diff_density_max 0.800
_refine_diff_density_min -0.421
_refine_diff_density_rms 0.099
_refine_ls_abs_structure_details
;
 Flack x determined using 366 quotients [(I+)-(I-)]/[(I+)+(I-)]
 (Parsons, Flack and Wagner, Acta Cryst. B69 (2013) 249-259).
;
_refine_ls_abs_structure_Flack 0.025(11)
_refine_ls_extinction_method none
_refine_ls_goodness_of_fit_ref 1.043
_refine_ls_hydrogen_treatment constr
_refine_ls_matrix_type full
_refine_ls_number_parameters 127
_refine_ls_number_reflns 1649
_refine_ls_number_restraints 6
_refine_ls_restrained_S_all 1.083
_refine_ls_R_factor_all 0.0893
_refine_ls_R_factor_gt 0.0741
_refine_ls_shift/su_max 0.000
_refine_ls_shift/su_mean 0.000
_refine_ls_structure_factor_coef Fsqd
_refine_ls_weighting_details 'w=1/[\s^2^(Fo^2^)+(0.1527P)^2^] where P=(Fo^2^+2Fc^2^)/3'
_refine_ls_weighting_scheme calc
_refine_ls_wR_factor_gt 0.2064
_refine_ls_wR_factor_ref 0.2258
_reflns_Friedel_coverage 0.651
_reflns_Friedel_fraction_full 0.884
_reflns_Friedel_fraction_max 0.854
_reflns_number_gt 1260
_reflns_number_total 1649
_reflns_threshold_expression 'I > 2\s(I)'
_cod_data_source_file d4dt02592j2.cif
_cod_data_source_block ly-789-2
_cod_depositor_comments 'Adding full bibliography for 7717425--7717426.cif.'
_cod_original_cell_volume 2652.1(3)
_cod_original_formula_sum 'C9.50 H6 Mn0.50 N O1.83'
_cod_database_code 7717426
_shelx_shelxl_version_number 2019/2
_chemical_oxdiff_formula 'C H O N Mn'
_shelx_space_group_comment
;
The symmetry employed for this shelxl refinement is uniquely defined
by the following loop, which should always be used as a source of
symmetry information in preference to the above space-group names.
They are only intended as comments.
;
_olex2_refinement_description
;
1. Fixed Uiso
 At 1.2 times of:
  All C(H) groups, All N(H,H) groups
2. Uiso/Uaniso restraints and constraints
Uanis(O2) \\sim Ueq: with sigma of 0.005 and sigma for terminal atoms of 0.01
3. Others
 Fixed Sof: H2A(0.5) H2B(0.5) O2(0.66667)
4.a Rotating group:
 N2(H2A,H2B)
4.b Aromatic/amide H refined with riding coordinates:
 C3(H3), C6(H6), C5(H5), C9(H9), C8(H8)
;
_smtbx_masks_void_probe_radius 1.2
_smtbx_masks_void_truncation_radius 1.2
_olex2_submission_special_instructions 'No special instructions were received'
_oxdiff_exptl_absorpt_empirical_details
;
Empirical correction (ABSPACK) includes:
- Absorption correction using spherical harmonics
- Frame scaling
;
_oxdiff_exptl_absorpt_empirical_full_max 1.747
_oxdiff_exptl_absorpt_empirical_full_min 0.454

loop_
_space_group_symop_operation_xyz
'x, y, z'
'-x+y, -x, -z+1/2'
'y, x, z+1/2'
'-y, x-y, z'
'-x, -x+y, -z'
'x-y, -y, -z'
'x, y, -z+1/2'
'x-y, -y, z+1/2'
'-x, -x+y, z+1/2'
'-y, x-y, -z+1/2'
'-x+y, -x, z'
'y, x, -z'

loop_
_atom_site_label
_atom_site_type_symbol
_atom_site_fract_x
_atom_site_fract_y
_atom_site_fract_z
_atom_site_U_iso_or_equiv
_atom_site_adp_type
_atom_site_occupancy
_atom_site_site_symmetry_order
_atom_site_calc_flag
_atom_site_refinement_flags_posn
_atom_site_refinement_flags_adp
_atom_site_refinement_flags_occupancy
_atom_site_disorder_assembly
_atom_site_disorder_group
Mn1 Mn -0.3384(2) -0.5138(2) -0.250000 0.0679(8) Uani 1 2 d S T P . .
C7 C -0.5512(9) -0.7032(8) -0.4557(4) 0.058(2) Uani 1 1 d . . . . .
C3 C -0.6255(8) -0.9413(8) -0.6857(4) 0.053(2) Uani 1 1 d . . . . .
H3 H -0.631551 -0.980500 -0.640792 0.064 Uiso 1 1 calc R U . . .
C4 C -0.5902(7) -0.7750(7) -0.6045(3) 0.054(2) Uani 1 1 d . . . . .
N2 N -0.5788(18) -0.6591(11) -0.750000 0.100(5) Uani 1 2 d S T P . .
H2A H -0.569492 -0.626869 -0.796430 0.120 Uiso 0.5 1 d R U P . .
H2B H -0.638592 -0.653006 -0.729486 0.120 Uiso 0.5 1 d R U P . .
C6 C -0.4762(9) -0.6304(8) -0.5114(5) 0.060(2) Uani 1 1 d . . . . .
H6 H -0.413761 -0.556693 -0.498988 0.072 Uiso 1 1 calc R U . . .
C5 C -0.4950(9) -0.6686(7) -0.5864(5) 0.063(2) Uani 1 1 d . . . . .
H5 H -0.442937 -0.621815 -0.623777 0.075 Uiso 1 1 calc R U . . .
O1 O -0.4436(9) -0.5753(6) -0.3536(3) 0.098(3) Uani 1 1 d . . . . .
C1 C -0.5958(13) -0.7674(12) -0.750000 0.063(3) Uani 1 2 d S T P . .
C9 C -0.6708(8) -0.8421(8) -0.5490(4) 0.059(2) Uani 1 1 d . . . . .
H9 H -0.738161 -0.911763 -0.562147 0.071 Uiso 1 1 calc R U . . .
O2 O -0.5698(9) -0.7554(8) -0.3302(4) 0.066(2) Uani 0.6667 1 d . U P . .
C8 C -0.6518(10) -0.8067(9) -0.4754(4) 0.066(2) Uani 1 1 d . . . . .
H8 H -0.706232 -0.851977 -0.438687 0.080 Uiso 1 1 calc R U . . .
N1 N -0.6376(9) -0.9981(8) -0.750000 0.0468(19) Uani 1 2 d S T P . .
C10 C -0.5198(12) -0.6753(8) -0.3726(5) 0.078(3) Uani 1 1 d . . . . .
C2 C -0.6044(8) -0.8271(7) -0.6815(3) 0.053(2) Uani 1 1 d . . . . .
O3 O -0.333333 -0.666667 -0.250000 0.098(7) Uani 1 6 d S T P . .

loop_
_atom_site_aniso_label
_atom_site_aniso_U_11
_atom_site_aniso_U_22
_atom_site_aniso_U_33
_atom_site_aniso_U_23
_atom_site_aniso_U_13
_atom_site_aniso_U_12
Mn1 0.117(2) 0.0775(14) 0.0244(8) 0.000 0.000 0.0599(14)
C7 0.094(6) 0.066(5) 0.023(3) -0.010(3) -0.015(4) 0.045(5)
C3 0.076(5) 0.065(5) 0.016(3) 0.000(3) -0.002(3) 0.033(4)
C4 0.077(5) 0.065(5) 0.019(3) -0.005(3) -0.008(3) 0.035(4)
N2 0.192(18) 0.093(10) 0.036(5) 0.000 0.000 0.087(11)
C6 0.084(6) 0.054(4) 0.041(4) -0.009(3) -0.007(4) 0.034(4)
C5 0.081(6) 0.061(5) 0.034(4) 0.004(3) -0.009(4) 0.026(5)
O1 0.181(9) 0.070(4) 0.042(3) -0.016(3) -0.051(4) 0.063(5)
C1 0.116(11) 0.067(7) 0.022(4) 0.000 0.000 0.058(8)
C9 0.076(6) 0.064(5) 0.028(3) -0.007(3) -0.003(3) 0.029(4)
O2 0.092(5) 0.068(4) 0.016(3) 0.008(3) -0.009(3) 0.023(4)
C8 0.109(7) 0.068(5) 0.021(3) 0.003(3) 0.004(4) 0.043(5)
N1 0.078(6) 0.054(5) 0.015(3) 0.000 0.000 0.037(4)
C10 0.137(10) 0.078(6) 0.033(4) -0.023(4) -0.034(5) 0.065(7)
C2 0.075(6) 0.062(4) 0.021(3) 0.000(3) -0.006(3) 0.032(4)
O3 0.110(10) 0.110(10) 0.075(12) 0.000 0.000 0.055(5)

loop_
_atom_type_symbol
_atom_type_description
_atom_type_scat_dispersion_real
_atom_type_scat_dispersion_imag
_atom_type_scat_source
C C 0.0181 0.0091 'International Tables Vol C Tables 4.2.6.8 and 6.1.1.4'
H H 0.0000 0.0000 'International Tables Vol C Tables 4.2.6.8 and 6.1.1.4'
Mn Mn -0.5299 2.8052 'International Tables Vol C Tables 4.2.6.8 and 6.1.1.4'
N N 0.0311 0.0180 'International Tables Vol C Tables 4.2.6.8 and 6.1.1.4'
O O 0.0492 0.0322 'International Tables Vol C Tables 4.2.6.8 and 6.1.1.4'

loop_
_geom_angle_atom_site_label_1
_geom_angle_atom_site_label_2
_geom_angle_atom_site_label_3
_geom_angle
_geom_angle_site_symmetry_1
_geom_angle_site_symmetry_3
_geom_angle_publ_flag
O1 Mn1 O1 113.7(6) 7_554 . ?
O1 Mn1 O2 83.9(4) . 11_545 ?
O1 Mn1 O2 83.9(4) 7_554 2_544 ?
O1 Mn1 O2 162.3(4) 7_554 11_545 ?
O1 Mn1 O2 162.3(4) . 2_544 ?
O2 Mn1 O2 78.5(5) 2_544 11_545 ?
N1 Mn1 O1 89.1(2) 5_454 . ?
N1 Mn1 O1 89.1(2) 5_454 7_554 ?
N1 Mn1 O2 93.1(3) 5_454 2_544 ?
N1 Mn1 O2 93.1(3) 5_454 11_545 ?
O3 Mn1 O1 87.8(2) . 7_554 ?
O3 Mn1 O1 87.8(2) . . ?
O3 Mn1 O2 91.2(2) . 11_545 ?
O3 Mn1 O2 91.2(2) . 2_544 ?
O3 Mn1 N1 174.5(3) . 5_454 ?
C6 C7 C8 119.8(7) . . ?
C6 C7 C10 120.7(9) . . ?
C8 C7 C10 119.4(8) . . ?
N1 C3 H3 118.1 . . ?
N1 C3 C2 123.8(7) . . ?
C2 C3 H3 118.1 . . ?
C5 C4 C9 119.9(7) . . ?
C5 C4 C2 121.5(7) . . ?
C9 C4 C2 118.3(7) . . ?
H2A N2 H2A 130.7 . 7_553 ?
H2A N2 H2B 104.1 7_553 7_553 ?
H2A N2 H2B 104.1 . . ?
H2A N2 H2B 60.9 . 7_553 ?
H2B N2 H2A 60.9 . 7_553 ?
H2B N2 H2B 47.4 . 7_553 ?
C1 N2 H2A 114.4(6) . 7_553 ?
C1 N2 H2A 114.4 . . ?
C1 N2 H2B 114(4) . 7_553 ?
C1 N2 H2B 114.1 . . ?
C7 C6 H6 120.2 . . ?
C7 C6 C5 119.6(8) . . ?
C5 C6 H6 120.2 . . ?
C4 C5 C6 119.7(8) . . ?
C4 C5 H5 120.1 . . ?
C6 C5 H5 120.1 . . ?
C10 O1 Mn1 130.2(6) . . ?
N2 C1 C2 121.1(5) . 7_553 ?
N2 C1 C2 121.1(5) . . ?
C2 C1 C2 117.7(10) 7_553 . ?
C4 C9 H9 119.7 . . ?
C8 C9 C4 120.6(8) . . ?
C8 C9 H9 119.7 . . ?
C10 O2 Mn1 126.4(9) . 4_445 ?
C7 C8 H8 120.1 . . ?
C9 C8 C7 119.8(8) . . ?
C9 C8 H8 120.1 . . ?
C3 N1 Mn1 120.7(5) 7_553 5_444 ?
C3 N1 Mn1 120.7(5) . 5_444 ?
C3 N1 C3 118.3(10) 7_553 . ?
O1 C10 C7 119.8(9) . . ?
O2 C10 C7 115.8(8) . . ?
O2 C10 O1 124.3(8) . . ?
C3 C2 C4 117.0(6) . . ?
C3 C2 C1 118.1(7) . . ?
C1 C2 C4 124.9(8) . . ?
Mn1 O3 Mn1 120.0 2_544 4_445 ?
Mn1 O3 Mn1 120.000(1) 4_445 . ?
Mn1 O3 Mn1 120.000(1) 2_544 . ?

loop_
_geom_bond_atom_site_label_1
_geom_bond_atom_site_label_2
_geom_bond_distance
_geom_bond_site_symmetry_2
_geom_bond_publ_flag
Mn1 O1 2.196(6) . ?
Mn1 O1 2.196(6) 7_554 ?
Mn1 O2 2.248(9) 11_545 ?
Mn1 O2 2.248(9) 2_544 ?
Mn1 N1 2.188(9) 5_454 ?
Mn1 O3 2.042(2) . ?
C7 C6 1.385(13) . ?
C7 C8 1.386(14) . ?
C7 C10 1.526(10) . ?
C3 H3 0.9300 . ?
C3 N1 1.330(8) . ?
C3 C2 1.385(12) . ?
C4 C5 1.369(11) . ?
C4 C9 1.390(11) . ?
C4 C2 1.498(9) . ?
N2 H2A 0.9065 . ?
N2 H2A 0.91(2) 7_553 ?
N2 H2B 0.9051 . ?
N2 H2B 0.91(13) 7_553 ?
N2 C1 1.324(17) . ?
C6 H6 0.9300 . ?
C6 C5 1.401(11) . ?
C5 H5 0.9300 . ?
O1 C10 1.236(12) . ?
C1 C2 1.419(9) . ?
C1 C2 1.419(9) 7_553 ?
C9 H9 0.9300 . ?
C9 C8 1.367(9) . ?
O2 C10 1.189(13) . ?
C8 H8 0.9300 . ?

loop_
_geom_torsion_atom_site_label_1
_geom_torsion_atom_site_label_2
_geom_torsion_atom_site_label_3
_geom_torsion_atom_site_label_4
_geom_torsion
_geom_torsion_site_symmetry_1
_geom_torsion_site_symmetry_2
_geom_torsion_site_symmetry_3
_geom_torsion_site_symmetry_4
_geom_torsion_publ_flag
Mn1 O1 C10 C7 -159.6(7) . . . . ?
Mn1 O1 C10 O2 18(2) . . . . ?
Mn1 O2 C10 C7 122.0(9) 4_445 . . . ?
Mn1 O2 C10 O1 -55.5(17) 4_445 . . . ?
C7 C6 C5 C4 3.0(14) . . . . ?
C4 C9 C8 C7 -0.3(16) . . . . ?
N2 C1 C2 C3 178.2(15) . . . . ?
N2 C1 C2 C4 -3(2) . . . . ?
C6 C7 C8 C9 6.3(15) . . . . ?
C6 C7 C10 O1 17.6(16) . . . . ?
C6 C7 C10 O2 -160.0(11) . . . . ?
C5 C4 C9 C8 -4.4(15) . . . . ?
C5 C4 C2 C3 127.9(10) . . . . ?
C5 C4 C2 C1 -50.9(15) . . . . ?
C9 C4 C5 C6 3.0(14) . . . . ?
C9 C4 C2 C3 -46.2(12) . . . . ?
C9 C4 C2 C1 135.0(12) . . . . ?
C8 C7 C6 C5 -7.7(14) . . . . ?
C8 C7 C10 O1 -166.9(11) . . . . ?
C8 C7 C10 O2 15.5(16) . . . . ?
N1 C3 C2 C4 -178.6(9) . . . . ?
N1 C3 C2 C1 0.3(16) . . . . ?
C10 C7 C6 C5 167.8(9) . . . . ?
C10 C7 C8 C9 -169.3(9) . . . . ?
C2 C3 N1 Mn1 176.8(7) . . . 5_444 ?
C2 C3 N1 C3 2.0(18) . . . 7_553 ?
C2 C4 C5 C6 -171.0(8) . . . . ?
C2 C4 C9 C8 169.8(9) . . . . ?
C2 C1 C2 C3 -2.6(19) 7_553 . . . ?
C2 C1 C2 C4 176.2(7) 7_553 . . . ?

loop_
_smtbx_masks_void_nr
_smtbx_masks_void_average_x
_smtbx_masks_void_average_y
_smtbx_masks_void_average_z
_smtbx_masks_void_volume
_smtbx_masks_void_count_electrons
_smtbx_masks_void_content
1 0.000 0.000 -0.639 448.5 115.9 ?
2 0.333 0.667 0.750 15.5 0.0 ?
3 0.667 0.333 0.250 15.5 0.0 ?
